data_2000781
loop_
_publ_author_name
'Jones, P. G.'

_publ_section_title
;
 Redetermination of the structure of (acetonitrile)chlorocopper(I)
 [(H~3~CCN)CuCl] at 178 K
;
_journal_issue 7
_journal_name_full 'Acta Crystallographica Section C'
_journal_page_first 1307
_journal_page_last 1308
_journal_paper_doi 10.1107/S0108270191013926
_journal_volume 48
_journal_year 1992
_chemical_formula_sum 'C2 H3 Cl Cu N'
_chemical_formula_weight 140.0
_space_group_IT_number 62
_space_group_name_Hall '-P 2ac 2n'
_space_group_name_H-M_alt 'P n m a'
_symmetry_cell_setting orthorhombic
_symmetry_space_group_name_Hall '-P 2ac 2n'
_symmetry_space_group_name_H-M 'P n m a'
_cell_angle_alpha 90
_cell_angle_beta 90
_cell_angle_gamma 90
_cell_formula_units_Z 4
_cell_length_a 8.545(3)
_cell_length_b 3.8691(10)
_cell_length_c 12.692(4)
_cell_volume 419.6(2)
_diffrn_radiation_type Mo
_diffrn_radiation_wavelength 0.71069
_exptl_absorpt_coefficient_mu 5.6
_exptl_crystal_density_diffrn 2.217
_exptl_crystal_F_000 272
_cod_data_source_file ha0086.cif
_cod_data_source_block ha0086a
_cod_original_cell_volume 419.6(3)
_cod_original_formula_sum 'C2 H3 Cl1 Cu1 N1'
_cod_database_code 2000781

loop_
_space_group_symop_id
_space_group_symop_operation_xyz
1 x,y,z
2 -x+1/2,-y,z+1/2
3 x+1/2,-y+1/2,-z+1/2
4 -x,y+1/2,-z
5 -x,-y,-z
6 x+1/2,y,-z+1/2
7 -x+1/2,y+1/2,z+1/2
8 x,-y+1/2,z

loop_
_atom_site_label
_atom_site_fract_x
_atom_site_fract_y
_atom_site_fract_z
_atom_site_U_iso_or_equiv
Cu .89052(4) .2500 .44202(3) .0317(2)
Cl .97440(8) .2500 .62297(5) .0225(2)
N .6696(3) .2500 .4085(2) .0294(7)
C(1) .3795(3) .2500 .3504(2) .0270(8)
C(2) .5421(4) .2500 .3825(2) .0235(8)
H(1) .3618 .0991 .3026 ?
H(2) .2981 .2500 .4008 ?

loop_
_geom_bond_atom_site_label_1
_geom_bond_atom_site_label_2
_geom_bond_distance
Cu Cl 2.4060(10)
C(1) C(2) 1.448(4)
Cu N 1.935(3)
N C(2) 1.138(4)
